data_7237300
loop_
_publ_author_name
'Hu, J. X.'
'Karamshuk, S.'
'Gorbaciova, J.'
'Ye, H. Q.'
'Lu, H.'
'Zhang, Y. P.'
'Zheng, Y. X.'
'Liang, X.'
'Motevalli, M.'
'Abrahams, I.'
'Hern\'andez, I.'
'Wyatt, P. B.'
'Gillin, W. P.'

_publ_section_title
;
 Enhancing the sensitization efficiency of erbium doped organic complexes
 by heavy halogen substitution
;
_journal_issue 26
_journal_name_full 'Journal of Materials Chemistry C'
_journal_page_first 7012
_journal_paper_doi 10.1039/C8TC00971F
_journal_volume 6
_journal_year 2018
_chemical_formula_moiety 'C26  N2  O2  F14  S2  Zn1  Br2'
_chemical_formula_sum 'C26 Br2 F14 N2 O2 S2 Zn'
_chemical_formula_weight 927.59
_space_group_IT_number 2
_space_group_name_Hall '-P 1'
_space_group_name_H-M_alt 'P -1'
_symmetry_cell_setting triclinic
_symmetry_Int_Tables_number 2
_symmetry_space_group_name_Hall '-P 1'
_symmetry_space_group_name_H-M 'P -1'
_audit_conform_dict_location ftp://ftp.iucr.org/pub/cif_core.dic
_audit_conform_dict_name cif_core.dic
_audit_conform_dict_version 2.4.3
_audit_creation_date 2018-01-28T16:42:38-00:00
_audit_creation_method 'WinGX routine CIF_UPDATE'
_audit_update_record
;
2018-02-16 deposited with the CCDC.
2018-04-16 downloaded from the CCDC.
;
_cell_angle_alpha 117.280(18)
_cell_angle_beta 94.333(13)
_cell_angle_gamma 104.573(5)
_cell_formula_units_Z 2
_cell_length_a 7.7699(18)
_cell_length_b 13.996(3)
_cell_length_c 14.391(4)
_cell_measurement_reflns_used 4078
_cell_measurement_temperature 100(2)
_cell_measurement_theta_max 27.5116
_cell_measurement_theta_min 2.758
_cell_measurement_wavelength 0.71073
_cell_volume 1312.6(6)
_computing_cell_refinement 'SAINT V8.34A (Bruker AXS Inc., 2013)'
_computing_data_collection 'Bruker Instrument Service v2013.12.0.0'
_computing_data_reduction 'SAINT V8.34A (Bruker AXS Inc., 2013)'
_computing_molecular_graphics 'Ortep for Windows (Farrugia, 2012)'
_computing_publication_material 'WinGX publication routines (Farrugia, 2012)'
_computing_structure_refinement 'SHELXL-2014/6 (Sheldrick, 2014)'
_computing_structure_solution 'SHELXS-2014/6 (Sheldrick, 2014)'
_diffrn_ambient_temperature 100(2)
_diffrn_detector_area_resol_mean 8.3333
_diffrn_measured_fraction_theta_full 0.999
_diffrn_measured_fraction_theta_max 0.26
_diffrn_measurement_device_type 'Bruker APEX-II CCD'
_diffrn_measurement_method '\f and \w scans'
_diffrn_radiation_monochromator graphite
_diffrn_radiation_probe x-ray
_diffrn_radiation_source 'sealed tube'
_diffrn_radiation_type MoK\a
_diffrn_radiation_wavelength 0.71073
_diffrn_reflns_av_R_equivalents 0.0765
_diffrn_reflns_av_unetI/netI 0.1011
_diffrn_reflns_Laue_measured_fraction_full 0.999
_diffrn_reflns_Laue_measured_fraction_max 0.26
_diffrn_reflns_limit_h_max 10
_diffrn_reflns_limit_h_min -10
_diffrn_reflns_limit_k_max 18
_diffrn_reflns_limit_k_min -18
_diffrn_reflns_limit_l_max 18
_diffrn_reflns_limit_l_min -18
_diffrn_reflns_number 20198
_diffrn_reflns_point_group_measured_fraction_full 0.999
_diffrn_reflns_point_group_measured_fraction_max 0.26
_diffrn_reflns_theta_full 25.242
_diffrn_reflns_theta_max 27.984
_diffrn_reflns_theta_min 1.633
_exptl_absorpt_coefficient_mu 4.274
_exptl_absorpt_correction_T_max 0.81
_exptl_absorpt_correction_T_min 0.58
_exptl_absorpt_correction_type multi-scan
_exptl_absorpt_process_details 'SADABS V2014/4 (Bruker AXS Inc.)'
_exptl_crystal_colour 'translucent light yellow'
_exptl_crystal_density_diffrn 2.347
_exptl_crystal_density_method 'not measured'
_exptl_crystal_description shard
_exptl_crystal_F_000 888
_exptl_crystal_size_max 0.16
_exptl_crystal_size_mid 0.09
_exptl_crystal_size_min 0.05
_refine_diff_density_max 1.836
_refine_diff_density_min -1.084
_refine_diff_density_rms 0.192
_refine_ls_extinction_method none
_refine_ls_goodness_of_fit_ref 1.025
_refine_ls_hydrogen_treatment undef
_refine_ls_matrix_type full
_refine_ls_number_constraints 0
_refine_ls_number_parameters 443
_refine_ls_number_reflns 6136
_refine_ls_number_restraints 0
_refine_ls_restrained_S_all 1.025
_refine_ls_R_factor_all 0.1108
_refine_ls_R_factor_gt 0.0622
_refine_ls_shift/su_max 0
_refine_ls_shift/su_mean 0
_refine_ls_structure_factor_coef Fsqd
_refine_ls_weighting_details 'w=1/[\s^2^(Fo^2^)+(0.0782P)^2^+3.3961P] where P=(Fo^2^+2Fc^2^)/3'
_refine_ls_weighting_scheme calc
_refine_ls_wR_factor_gt 0.146
_refine_ls_wR_factor_ref 0.1671
_reflns_Friedel_coverage 0
_reflns_number_gt 3912
_reflns_number_total 6136
_reflns_threshold_expression 'I > 2\s(I)'
_cod_data_source_file c8tc00971f2.cif
_cod_data_source_block shelx
_cod_database_code 7237300

loop_
_symmetry_equiv_pos_as_xyz
'x, y, z'
'-x, -y, -z'

loop_
_atom_site_label
_atom_site_type_symbol
_atom_site_fract_x
_atom_site_fract_y
_atom_site_fract_z
_atom_site_U_iso_or_equiv
_atom_site_adp_type
_atom_site_occupancy
_atom_site_site_symmetry_order
_atom_site_calc_flag
Br1 Br 0.78228(9) 0.37501(6) 0.97577(6) 0.03287(18) Uani 1 1 d
Br2 Br 0.17811(8) 0.12593(5) 0.16614(5) 0.03002(18) Uani 1 1 d
C1 C -0.3326(8) 0.2732(5) 0.6596(5) 0.0234(13) Uani 1 1 d
C2 C -0.5201(8) 0.2259(5) 0.6130(5) 0.0284(14) Uani 1 1 d
C3 C -0.6222(8) 0.1231(5) 0.5939(5) 0.0297(15) Uani 1 1 d
C4 C -0.5424(8) 0.0560(5) 0.6177(6) 0.0298(15) Uani 1 1 d
C5 C -0.3611(8) 0.0987(5) 0.6650(6) 0.0302(16) Uani 1 1 d
C6 C -0.2493(8) 0.2065(5) 0.6882(5) 0.0238(13) Uani 1 1 d
C7 C -0.0573(8) 0.2461(5) 0.7368(5) 0.0232(13) Uani 1 1 d
C8 C 0.2411(8) 0.2738(5) 0.8303(5) 0.0221(12) Uani 1 1 d
C9 C 0.2359(8) 0.3568(5) 0.8026(5) 0.0197(12) Uani 1 1 d
C10 C 0.3934(8) 0.4439(5) 0.8262(5) 0.0198(12) Uani 1 1 d
C11 C 0.5540(8) 0.4471(5) 0.8769(5) 0.0236(13) Uani 1 1 d
C12 C 0.5625(8) 0.3656(5) 0.9044(5) 0.0224(12) Uani 1 1 d
C13 C 0.4064(9) 0.2797(5) 0.8811(5) 0.0271(14) Uani 1 1 d
C14 C 0.1600(7) 0.6880(5) 0.8002(5) 0.0198(12) Uani 1 1 d
C15 C 0.1895(8) 0.7969(5) 0.8860(5) 0.0252(13) Uani 1 1 d
C16 C 0.2911(8) 0.8944(5) 0.8909(5) 0.0263(13) Uani 1 1 d
C17 C 0.3731(8) 0.8884(5) 0.8064(5) 0.0248(13) Uani 1 1 d
C18 C 0.3510(7) 0.7844(5) 0.7199(5) 0.0211(12) Uani 1 1 d
C19 C 0.2461(7) 0.6807(4) 0.7130(5) 0.0173(11) Uani 1 1 d
C20 C 0.2250(7) 0.5750(5) 0.6179(5) 0.0203(12) Uani 1 1 d
C21 C 0.2259(7) 0.4237(5) 0.4405(5) 0.0195(12) Uani 1 1 d
C22 C 0.1310(7) 0.3876(5) 0.5021(5) 0.0195(12) Uani 1 1 d
C23 C 0.0452(7) 0.2711(5) 0.4597(5) 0.0193(12) Uani 1 1 d
C24 C 0.0613(7) 0.1964(5) 0.3615(5) 0.0229(13) Uani 1 1 d
C25 C 0.1575(8) 0.2324(5) 0.2992(5) 0.0239(13) Uani 1 1 d
C26 C 0.2413(8) 0.3474(5) 0.3407(5) 0.0222(12) Uani 1 1 d
F1 F -0.6013(5) 0.2879(3) 0.5869(3) 0.0345(9) Uani 1 1 d
F2 F -0.8015(5) 0.0792(3) 0.5475(3) 0.0370(9) Uani 1 1 d
F3 F -0.6421(5) -0.0485(3) 0.5948(4) 0.0423(10) Uani 1 1 d
F4 F -0.2900(5) 0.0294(3) 0.6823(3) 0.0345(9) Uani 1 1 d
F5 F 0.3904(4) 0.5228(3) 0.7993(3) 0.0258(8) Uani 1 1 d
F6 F 0.7039(4) 0.5346(3) 0.9025(3) 0.0302(8) Uani 1 1 d
F7 F 0.4075(5) 0.1992(3) 0.9067(3) 0.0344(9) Uani 1 1 d
F8 F 0.1100(5) 0.8065(3) 0.9686(3) 0.0302(8) Uani 1 1 d
F9 F 0.3134(5) 0.9965(3) 0.9727(3) 0.0335(9) Uani 1 1 d
F10 F 0.4770(5) 0.9842(3) 0.8122(3) 0.0343(9) Uani 1 1 d
F11 F 0.4373(5) 0.7831(3) 0.6431(3) 0.0299(8) Uani 1 1 d
F12 F -0.0481(5) 0.2343(3) 0.5187(3) 0.0279(8) Uani 1 1 d
F13 F -0.0214(5) 0.0859(3) 0.3236(3) 0.0304(9) Uani 1 1 d
F14 F 0.3408(5) 0.3855(3) 0.2851(3) 0.0283(8) Uani 1 1 d
N1 N 0.0640(6) 0.3388(4) 0.7507(4) 0.0196(10) Uani 1 1 d
N2 N 0.1286(6) 0.4725(4) 0.6006(4) 0.0191(10) Uani 1 1 d
O1 O -0.2516(5) 0.3747(3) 0.6766(3) 0.0239(9) Uani 1 1 d
O2 O 0.0544(5) 0.6040(3) 0.8047(3) 0.0244(9) Uani 1 1 d
S1 S 0.0321(2) 0.17352(12) 0.78920(14) 0.0251(3) Uani 1 1 d
S2 S 0.31904(18) 0.57038(12) 0.50989(12) 0.0202(3) Uani 1 1 d
Zn1 Zn 0.00381(9) 0.44738(6) 0.70915(6) 0.02140(18) Uani 1 1 d

loop_
_atom_site_aniso_label
_atom_site_aniso_U_11
_atom_site_aniso_U_22
_atom_site_aniso_U_33
_atom_site_aniso_U_23
_atom_site_aniso_U_13
_atom_site_aniso_U_12
Br1 0.0266(3) 0.0466(4) 0.0228(4) 0.0105(3) 0.0025(3) 0.0217(3)
Br2 0.0240(3) 0.0339(3) 0.0221(4) 0.0030(3) 0.0066(3) 0.0145(3)
C1 0.015(3) 0.033(3) 0.019(3) 0.010(3) 0.008(3) 0.006(2)
C2 0.020(3) 0.041(4) 0.022(4) 0.013(3) 0.005(3) 0.011(3)
C3 0.019(3) 0.037(3) 0.020(4) 0.004(3) 0.011(3) 0.004(3)
C4 0.023(3) 0.033(3) 0.032(4) 0.018(3) 0.008(3) 0.002(3)
C5 0.019(3) 0.032(3) 0.045(5) 0.020(3) 0.023(3) 0.011(3)
C6 0.020(3) 0.026(3) 0.020(3) 0.008(3) 0.009(3) 0.006(2)
C7 0.025(3) 0.024(3) 0.022(3) 0.009(3) 0.012(3) 0.010(2)
C8 0.020(3) 0.024(3) 0.019(3) 0.005(3) 0.004(3) 0.014(2)
C9 0.017(3) 0.025(3) 0.017(3) 0.009(3) 0.006(3) 0.009(2)
C10 0.018(3) 0.024(3) 0.018(3) 0.009(3) 0.008(3) 0.010(2)
C11 0.015(3) 0.028(3) 0.023(4) 0.009(3) 0.005(3) 0.006(2)
C12 0.018(3) 0.030(3) 0.013(3) 0.003(3) 0.004(3) 0.012(2)
C13 0.029(3) 0.029(3) 0.027(4) 0.012(3) 0.008(3) 0.016(3)
C14 0.016(3) 0.028(3) 0.015(3) 0.008(3) 0.003(2) 0.012(2)
C15 0.021(3) 0.037(3) 0.020(3) 0.012(3) 0.005(3) 0.016(3)
C16 0.018(3) 0.024(3) 0.024(4) 0.003(3) -0.003(3) 0.007(2)
C17 0.017(3) 0.023(3) 0.028(4) 0.007(3) 0.003(3) 0.007(2)
C18 0.014(3) 0.033(3) 0.020(3) 0.013(3) 0.009(3) 0.011(2)
C19 0.012(3) 0.020(3) 0.015(3) 0.004(2) 0.000(2) 0.007(2)
C20 0.010(3) 0.030(3) 0.022(3) 0.014(3) 0.000(2) 0.009(2)
C21 0.012(3) 0.025(3) 0.018(3) 0.009(3) 0.000(2) 0.006(2)
C22 0.012(3) 0.025(3) 0.014(3) 0.003(2) 0.001(2) 0.007(2)
C23 0.012(3) 0.022(3) 0.021(3) 0.011(3) 0.002(3) 0.002(2)
C24 0.013(3) 0.026(3) 0.028(4) 0.013(3) 0.003(3) 0.006(2)
C25 0.014(3) 0.033(3) 0.021(3) 0.010(3) 0.001(3) 0.009(2)
C26 0.016(3) 0.033(3) 0.018(3) 0.012(3) 0.005(3) 0.010(2)
F1 0.0195(18) 0.045(2) 0.036(2) 0.018(2) 0.0022(18) 0.0102(16)
F2 0.0105(17) 0.047(2) 0.037(3) 0.013(2) 0.0011(18) -0.0021(15)
F3 0.025(2) 0.036(2) 0.053(3) 0.019(2) 0.009(2) -0.0056(16)
F4 0.029(2) 0.0311(19) 0.041(3) 0.0189(19) 0.0095(19) 0.0047(16)
F5 0.0194(17) 0.0314(18) 0.028(2) 0.0169(17) 0.0069(17) 0.0062(14)
F6 0.0140(17) 0.040(2) 0.030(2) 0.0142(18) 0.0032(17) 0.0062(15)
F7 0.037(2) 0.037(2) 0.041(3) 0.0253(19) 0.0066(19) 0.0187(17)
F8 0.035(2) 0.035(2) 0.021(2) 0.0102(17) 0.0114(18) 0.0168(17)
F9 0.030(2) 0.0170(17) 0.032(2) -0.0051(16) 0.0018(18) 0.0097(15)
F10 0.031(2) 0.0206(17) 0.040(3) 0.0077(17) 0.010(2) 0.0034(15)
F11 0.0273(19) 0.0230(17) 0.033(2) 0.0091(16) 0.0127(18) 0.0067(14)
F12 0.031(2) 0.0236(17) 0.023(2) 0.0084(15) 0.0118(17) 0.0042(14)
F13 0.032(2) 0.0161(16) 0.034(2) 0.0054(16) 0.0121(19) 0.0057(14)
F14 0.0228(18) 0.0363(19) 0.024(2) 0.0133(17) 0.0112(17) 0.0073(15)
N1 0.011(2) 0.023(2) 0.023(3) 0.011(2) 0.003(2) 0.0043(18)
N2 0.012(2) 0.024(2) 0.019(3) 0.008(2) 0.004(2) 0.0067(18)
O1 0.016(2) 0.032(2) 0.023(2) 0.013(2) 0.0028(19) 0.0079(17)
O2 0.024(2) 0.024(2) 0.022(3) 0.0090(19) 0.006(2) 0.0075(17)
S1 0.0247(8) 0.0238(7) 0.0288(9) 0.0143(7) 0.0082(7) 0.0079(6)
S2 0.0147(6) 0.0241(7) 0.0193(8) 0.0088(6) 0.0046(6) 0.0059(5)
Zn1 0.0182(3) 0.0250(4) 0.0223(4) 0.0119(3) 0.0067(3) 0.0081(3)

loop_
_atom_type_symbol
_atom_type_description
_atom_type_scat_dispersion_real
_atom_type_scat_dispersion_imag
_atom_type_scat_source
C C 0.0033 0.0016 'International Tables Vol C Tables 4.2.6.8 and 6.1.1.4'
N N 0.0061 0.0033 'International Tables Vol C Tables 4.2.6.8 and 6.1.1.4'
O O 0.0106 0.006 'International Tables Vol C Tables 4.2.6.8 and 6.1.1.4'
F F 0.0171 0.0103 'International Tables Vol C Tables 4.2.6.8 and 6.1.1.4'
S S 0.1246 0.1234 'International Tables Vol C Tables 4.2.6.8 and 6.1.1.4'
Zn Zn 0.2839 1.4301 'International Tables Vol C Tables 4.2.6.8 and 6.1.1.4'
Br Br -0.2901 2.4595 'International Tables Vol C Tables 4.2.6.8 and 6.1.1.4'

loop_
_geom_angle_atom_site_label_1
_geom_angle_atom_site_label_2
_geom_angle_atom_site_label_3
_geom_angle
O1 C1 C2 117.1(5)
O1 C1 C6 125.9(5)
C2 C1 C6 117.0(5)
C3 C2 F1 118.7(6)
C3 C2 C1 123.4(6)
F1 C2 C1 117.8(5)
C2 C3 F2 122.0(6)
C2 C3 C4 120.3(6)
F2 C3 C4 117.7(5)
F3 C4 C5 120.6(6)
F3 C4 C3 120.6(6)
C5 C4 C3 118.8(6)
F4 C5 C4 116.4(5)
F4 C5 C6 120.5(6)
C4 C5 C6 122.9(6)
C5 C6 C1 117.5(6)
C5 C6 C7 120.3(5)
C1 C6 C7 122.1(5)
N1 C7 C6 125.7(5)
N1 C7 S1 113.5(5)
C6 C7 S1 120.8(4)
C13 C8 C9 119.4(5)
C13 C8 S1 129.4(5)
C9 C8 S1 111.2(4)
C10 C9 N1 126.9(5)
C10 C9 C8 120.0(5)
N1 C9 C8 113.0(5)
F5 C10 C11 120.6(5)
F5 C10 C9 120.5(5)
C11 C10 C9 118.9(5)
F6 C11 C10 117.9(5)
F6 C11 C12 120.0(5)
C10 C11 C12 122.0(5)
C13 C12 C11 118.9(5)
C13 C12 Br1 120.5(4)
C11 C12 Br1 120.6(4)
F7 C13 C12 121.1(5)
F7 C13 C8 118.1(5)
C12 C13 C8 120.8(5)
O2 C14 C15 117.2(5)
O2 C14 C19 126.0(5)
C15 C14 C19 116.8(5)
F8 C15 C16 117.6(5)
F8 C15 C14 118.2(5)
C16 C15 C14 124.2(6)
F9 C16 C15 122.6(6)
F9 C16 C17 117.9(5)
C15 C16 C17 119.5(6)
F10 C17 C18 120.9(5)
F10 C17 C16 119.6(5)
C18 C17 C16 119.5(5)
F11 C18 C17 117.2(5)
F11 C18 C19 120.6(5)
C17 C18 C19 122.2(5)
C18 C19 C20 118.8(5)
C18 C19 C14 117.8(5)
C20 C19 C14 123.3(5)
N2 C20 C19 124.8(5)
N2 C20 S2 113.2(4)
C19 C20 S2 121.9(4)
C26 C21 C22 121.4(5)
C26 C21 S2 128.8(4)
C22 C21 S2 109.7(4)
N2 C22 C21 115.3(5)
N2 C22 C23 126.2(5)
C21 C22 C23 118.4(5)
F12 C23 C24 120.8(5)
F12 C23 C22 119.3(5)
C24 C23 C22 119.9(5)
F13 C24 C23 118.4(5)
F13 C24 C25 119.7(5)
C23 C24 C25 121.9(5)
C26 C25 C24 118.3(5)
C26 C25 Br2 121.7(4)
C24 C25 Br2 120.0(4)
F14 C26 C21 119.7(5)
F14 C26 C25 120.2(5)
C21 C26 C25 120.1(5)
C7 N1 C9 112.6(5)
C7 N1 Zn1 123.8(4)
C9 N1 Zn1 123.5(4)
C20 N2 C22 111.7(5)
C20 N2 Zn1 123.4(4)
C22 N2 Zn1 124.8(4)
C1 O1 Zn1 126.4(4)
C14 O2 Zn1 127.6(4)
C8 S1 C7 89.7(3)
C21 S2 C20 90.0(3)
O2 Zn1 O1 108.32(17)
O2 Zn1 N1 124.4(2)
O1 Zn1 N1 93.66(17)
O2 Zn1 N2 94.08(18)
O1 Zn1 N2 121.15(19)
N1 Zn1 N2 117.34(18)

loop_
_geom_bond_atom_site_label_1
_geom_bond_atom_site_label_2
_geom_bond_distance
Br1 C12 1.867(6)
Br2 C25 1.861(6)
C1 O1 1.297(7)
C1 C2 1.403(9)
C1 C6 1.442(8)
C2 C3 1.343(9)
C2 F1 1.354(7)
C3 F2 1.348(7)
C3 C4 1.392(9)
C4 F3 1.341(7)
C4 C5 1.366(9)
C5 F4 1.333(7)
C5 C6 1.406(8)
C6 C7 1.447(9)
C7 N1 1.315(7)
C7 S1 1.750(6)
C8 C13 1.393(9)
C8 C9 1.399(8)
C8 S1 1.704(6)
C9 C10 1.381(8)
C9 N1 1.383(7)
C10 F5 1.331(6)
C10 C11 1.378(8)
C11 F6 1.340(6)
C11 C12 1.382(8)
C12 C13 1.366(8)
C13 F7 1.337(6)
C14 O2 1.284(7)
C14 C15 1.399(8)
C14 C19 1.442(8)
C15 F8 1.348(6)
C15 C16 1.360(8)
C16 F9 1.327(7)
C16 C17 1.394(9)
C17 F10 1.341(6)
C17 C18 1.370(8)
C18 F11 1.332(6)
C18 C19 1.428(8)
C19 C20 1.441(8)
C20 N2 1.335(7)
C20 S2 1.748(6)
C21 C26 1.379(8)
C21 C22 1.381(8)
C21 S2 1.732(6)
C22 N2 1.376(7)
C22 C23 1.398(8)
C23 F12 1.347(6)
C23 C24 1.358(8)
C24 F13 1.332(6)
C24 C25 1.394(8)
C25 C26 1.381(8)
C26 F14 1.341(6)
N1 Zn1 2.008(4)
N2 Zn1 2.017(4)
O1 Zn1 1.897(4)
O2 Zn1 1.891(4)

loop_
_geom_torsion_atom_site_label_1
_geom_torsion_atom_site_label_2
_geom_torsion_atom_site_label_3
_geom_torsion_atom_site_label_4
_geom_torsion
O1 C1 C2 C3 -178.0(6)
C6 C1 C2 C3 -0.5(9)
O1 C1 C2 F1 1.6(8)
C6 C1 C2 F1 179.2(5)
F1 C2 C3 F2 1.4(9)
C1 C2 C3 F2 -179.0(6)
F1 C2 C3 C4 178.6(5)
C1 C2 C3 C4 -1.7(10)
C2 C3 C4 F3 -177.3(6)
F2 C3 C4 F3 0.0(9)
C2 C3 C4 C5 2.9(10)
F2 C3 C4 C5 -179.8(6)
F3 C4 C5 F4 2.7(9)
C3 C4 C5 F4 -177.5(5)
F3 C4 C5 C6 178.3(6)
C3 C4 C5 C6 -1.8(10)
F4 C5 C6 C1 175.2(5)
C4 C5 C6 C1 -0.3(9)
F4 C5 C6 C7 -3.4(9)
C4 C5 C6 C7 -178.9(6)
O1 C1 C6 C5 178.8(6)
C2 C1 C6 C5 1.5(8)
O1 C1 C6 C7 -2.7(9)
C2 C1 C6 C7 -180.0(5)
C5 C6 C7 N1 171.7(6)
C1 C6 C7 N1 -6.8(9)
C5 C6 C7 S1 -11.4(8)
C1 C6 C7 S1 170.1(4)
C13 C8 C9 C10 -0.4(9)
S1 C8 C9 C10 -178.1(4)
C13 C8 C9 N1 178.6(5)
S1 C8 C9 N1 1.0(6)
N1 C9 C10 F5 0.4(9)
C8 C9 C10 F5 179.3(5)
N1 C9 C10 C11 -178.8(6)
C8 C9 C10 C11 0.1(8)
F5 C10 C11 F6 3.1(8)
C9 C10 C11 F6 -177.7(5)
F5 C10 C11 C12 -178.9(5)
C9 C10 C11 C12 0.3(9)
F6 C11 C12 C13 177.5(5)
C10 C11 C12 C13 -0.4(9)
F6 C11 C12 Br1 -0.7(8)
C10 C11 C12 Br1 -178.7(5)
C11 C12 C13 F7 -179.6(5)
Br1 C12 C13 F7 -1.4(8)
C11 C12 C13 C8 0.1(9)
Br1 C12 C13 C8 178.3(5)
C9 C8 C13 F7 -180.0(5)
S1 C8 C13 F7 -2.8(9)
C9 C8 C13 C12 0.3(9)
S1 C8 C13 C12 177.5(5)
O2 C14 C15 F8 1.8(8)
C19 C14 C15 F8 179.7(5)
O2 C14 C15 C16 -177.1(6)
C19 C14 C15 C16 0.8(9)
F8 C15 C16 F9 -0.2(9)
C14 C15 C16 F9 178.7(5)
F8 C15 C16 C17 -178.9(5)
C14 C15 C16 C17 0.0(10)
F9 C16 C17 F10 2.9(8)
C15 C16 C17 F10 -178.4(6)
F9 C16 C17 C18 -179.1(5)
C15 C16 C17 C18 -0.3(9)
F10 C17 C18 F11 0.3(8)
C16 C17 C18 F11 -177.7(5)
F10 C17 C18 C19 177.9(5)
C16 C17 C18 C19 -0.1(9)
F11 C18 C19 C20 -4.3(8)
C17 C18 C19 C20 178.2(5)
F11 C18 C19 C14 178.4(5)
C17 C18 C19 C14 0.9(8)
O2 C14 C19 C18 176.5(6)
C15 C14 C19 C18 -1.2(8)
O2 C14 C19 C20 -0.7(9)
C15 C14 C19 C20 -178.4(5)
C18 C19 C20 N2 -179.0(5)
C14 C19 C20 N2 -1.8(9)
C18 C19 C20 S2 -1.6(7)
C14 C19 C20 S2 175.6(4)
C26 C21 C22 N2 179.1(5)
S2 C21 C22 N2 0.9(6)
C26 C21 C22 C23 -1.8(8)
S2 C21 C22 C23 180.0(4)
N2 C22 C23 F12 -1.1(9)
C21 C22 C23 F12 180.0(5)
N2 C22 C23 C24 -179.1(5)
C21 C22 C23 C24 2.0(8)
F12 C23 C24 F13 1.7(8)
C22 C23 C24 F13 179.7(5)
F12 C23 C24 C25 -179.8(5)
C22 C23 C24 C25 -1.8(9)
F13 C24 C25 C26 179.9(5)
C23 C24 C25 C26 1.4(9)
F13 C24 C25 Br2 -2.5(8)
C23 C24 C25 Br2 179.0(4)
C22 C21 C26 F14 -177.3(5)
S2 C21 C26 F14 0.6(8)
C22 C21 C26 C25 1.4(9)
S2 C21 C26 C25 179.3(5)
C24 C25 C26 F14 177.6(5)
Br2 C25 C26 F14 0.0(8)
C24 C25 C26 C21 -1.2(9)
Br2 C25 C26 C21 -178.7(4)
C6 C7 N1 C9 178.0(5)
S1 C7 N1 C9 0.9(6)
C6 C7 N1 Zn1 1.3(8)
S1 C7 N1 Zn1 -175.8(3)
C10 C9 N1 C7 177.8(6)
C8 C9 N1 C7 -1.2(7)
C10 C9 N1 Zn1 -5.6(8)
C8 C9 N1 Zn1 175.5(4)
C19 C20 N2 C22 179.1(5)
S2 C20 N2 C22 1.5(6)
C19 C20 N2 Zn1 -3.0(8)
S2 C20 N2 Zn1 179.5(2)
C21 C22 N2 C20 -1.6(7)
C23 C22 N2 C20 179.4(6)
C21 C22 N2 Zn1 -179.5(4)
C23 C22 N2 Zn1 1.5(8)
C2 C1 O1 Zn1 -165.8(4)
C6 C1 O1 Zn1 17.0(8)
C15 C14 O2 Zn1 -174.1(4)
C19 C14 O2 Zn1 8.3(8)
C13 C8 S1 C7 -177.8(6)
C9 C8 S1 C7 -0.4(5)
N1 C7 S1 C8 -0.3(5)
C6 C7 S1 C8 -177.5(5)
C26 C21 S2 C20 -178.1(6)
C22 C21 S2 C20 0.0(4)
N2 C20 S2 C21 -0.9(4)
C19 C20 S2 C21 -178.5(5)
C14 O2 Zn1 O1 -134.6(5)
C14 O2 Zn1 N1 117.4(5)
C14 O2 Zn1 N2 -9.9(5)
C1 O1 Zn1 O2 -145.2(5)
C1 O1 Zn1 N1 -17.2(5)
C1 O1 Zn1 N2 108.0(5)
